data_4330196
loop_
_publ_author_name
'Evgeny V. Tretyakov'
'Svyatoslav E. Tolstikov'
'Anastasiya O. Suvorova'
'Aleksey V. Polushkin'
'Galina V. Romanenko'
'Artem S. Bogomyakov'
'Sergey L. Veber'
'Matvey V. Fedin'
'Dmitry V. Stass'
'Edward Reijerse'
'Wolfgang Lubitz'
'Ekaterina M. Zueva'
'Victor I. Ovcharenko'

_publ_section_title
;
 Crucial Role of Paramagnetic Ligands for Magnetostructural Anomalies in
 "Breathing Crystals"
;
_journal_name_full 'Inorganic Chemistry'
_journal_page_first 9385
_journal_page_last 9394
_journal_paper_doi 10.1021/ic301149e
_journal_volume 51
_journal_year 2012
_chemical_formula_sum 'C22.5 H26 Cu F12 N3 O5'
_chemical_formula_weight 710.00
_chemical_name_systematic
; 
 ? 
;
_space_group_IT_number 2
_symmetry_cell_setting triclinic
_symmetry_space_group_name_Hall '-P 1'
_symmetry_space_group_name_H-M 'P -1'
_atom_sites_solution_hydrogens geom
_atom_sites_solution_primary direct
_atom_sites_solution_secondary difmap
_audit_creation_method SHELXL-97
_cell_angle_alpha 65.137(2)
_cell_angle_beta 76.297(2)
_cell_angle_gamma 89.251(2)
_cell_formula_units_Z 2
_cell_length_a 11.3234(4)
_cell_length_b 11.7798(4)
_cell_length_c 12.3533(4)
_cell_measurement_reflns_used 3615
_cell_measurement_temperature 85(2)
_cell_measurement_theta_max 24.37
_cell_measurement_theta_min 2.96
_cell_volume 1445.48(9)
_computing_cell_refinement 'Bruker SAINT'
_computing_data_collection 'Bruker APEX2'
_computing_data_reduction 'Bruker SAINT'
_computing_molecular_graphics 'Bruker SHELXTL'
_computing_publication_material 'Bruker SHELXTL'
_computing_structure_refinement 'SHELXL-97 (Sheldrick, 1997)'
_computing_structure_solution 'SHELXS-97 (Sheldrick, 1990)'
_diffrn_ambient_temperature 85(2)
_diffrn_measured_fraction_theta_full 0.989
_diffrn_measured_fraction_theta_max 0.989
_diffrn_measurement_device_type 'Bruker APEX-II CCD'
_diffrn_measurement_method '\f and \w scans'
_diffrn_radiation_monochromator graphite
_diffrn_radiation_source 'fine-focus sealed tube'
_diffrn_radiation_type MoK\a
_diffrn_radiation_wavelength 0.71073
_diffrn_reflns_av_R_equivalents 0.0764
_diffrn_reflns_av_sigmaI/netI 0.1054
_diffrn_reflns_limit_h_max 14
_diffrn_reflns_limit_h_min -14
_diffrn_reflns_limit_k_max 15
_diffrn_reflns_limit_k_min -15
_diffrn_reflns_limit_l_max 15
_diffrn_reflns_limit_l_min -15
_diffrn_reflns_number 16969
_diffrn_reflns_theta_full 27.00
_diffrn_reflns_theta_max 27.00
_diffrn_reflns_theta_min 1.88
_diffrn_standards_number 0
_exptl_absorpt_coefficient_mu 0.871
_exptl_absorpt_correction_T_max 0.9180
_exptl_absorpt_correction_T_min 0.7801
_exptl_absorpt_correction_type multi-scan
_exptl_crystal_colour brown
_exptl_crystal_density_diffrn 1.631
_exptl_crystal_description plate
_exptl_crystal_F_000 718
_exptl_crystal_size_max 0.30
_exptl_crystal_size_mid 0.22
_exptl_crystal_size_min 0.10
_refine_diff_density_max 0.754
_refine_diff_density_min -0.704
_refine_diff_density_rms 0.084
_refine_ls_extinction_method none
_refine_ls_goodness_of_fit_ref 0.634
_refine_ls_hydrogen_treatment constr
_refine_ls_matrix_type full
_refine_ls_number_parameters 392
_refine_ls_number_reflns 6250
_refine_ls_number_restraints 14
_refine_ls_restrained_S_all 0.667
_refine_ls_R_factor_all 0.0880
_refine_ls_R_factor_gt 0.0473
_refine_ls_shift/su_max 0.000
_refine_ls_shift/su_mean 0.000
_refine_ls_structure_factor_coef Fsqd
_refine_ls_weighting_details 'calc w=1/[\s^2^(Fo^2^)+(0.1545P)^2^+1.5100P] where P=(Fo^2^+2Fc^2^)/3'
_refine_ls_weighting_scheme calc
_refine_ls_wR_factor_gt 0.1313
_refine_ls_wR_factor_ref 0.1646
_reflns_number_gt 3850
_reflns_number_total 6250
_reflns_threshold_expression >2sigma(I)
_cod_data_source_file ic301149e_si_002_12.cif
_cod_data_source_block ap085s
_cod_original_cell_volume 1445.48(8)
_cod_original_formula_sum 'C22.50 H26 Cu F12 N3 O5'
_cod_database_code 4330196

loop_
_symmetry_equiv_pos_as_xyz
'x, y, z'
'-x, -y, -z'

loop_
_atom_site_label
_atom_site_type_symbol
_atom_site_fract_x
_atom_site_fract_y
_atom_site_fract_z
_atom_site_U_iso_or_equiv
_atom_site_adp_type
_atom_site_occupancy
_atom_site_symmetry_multiplicity
_atom_site_calc_flag
_atom_site_refinement_flags
Cu1 Cu 0.0000 0.0000 0.0000 0.01857(19) Uani 1 2 d S
O2 O 0.0792(2) 0.0305(3) 0.1421(3) 0.0256(6) Uani 1 1 d .
C3 C 0.0127(3) 0.0639(4) 0.2167(4) 0.0238(9) Uani 1 1 d .
C4 C 0.0824(4) 0.1205(4) 0.2785(4) 0.0292(10) Uani 1 1 d .
F5 F 0.1238(3) 0.0307(3) 0.3644(3) 0.0577(9) Uani 1 1 d .
F5A F 0.0153(2) 0.1845(3) 0.3324(3) 0.0533(9) Uani 1 1 d .
F6 F 0.1771(3) 0.1988(3) 0.1975(3) 0.0579(9) Uani 1 1 d .
C8 C -0.1160(3) 0.0558(4) 0.2513(4) 0.0236(8) Uani 1 1 d .
H8A H -0.1546 0.0792 0.3150 0.028 Uiso 1 1 calc R
C9 C -0.1878(3) 0.0153(4) 0.1960(4) 0.0209(8) Uani 1 1 d .
C10 C -0.3266(4) 0.0147(4) 0.2374(4) 0.0289(9) Uani 1 1 d .
F11 F -0.3676(2) 0.1015(3) 0.1481(3) 0.0560(9) Uani 1 1 d .
F12 F -0.3830(2) -0.0964(3) 0.2638(3) 0.0501(8) Uani 1 1 d .
F13 F -0.3639(2) 0.0363(3) 0.3369(2) 0.0367(6) Uani 1 1 d .
O14 O -0.1581(2) -0.0206(3) 0.1112(2) 0.0212(6) Uani 1 1 d .
O15 O 0.0166(2) -0.1851(3) 0.0610(2) 0.0212(6) Uani 1 1 d .
N16 N -0.0272(3) -0.2684(3) 0.1741(3) 0.0216(7) Uani 1 1 d .
C17 C 0.0595(3) -0.3219(4) 0.2555(4) 0.0233(8) Uani 1 1 d .
C18 C 0.1883(3) -0.2609(4) 0.1801(4) 0.0285(9) Uani 1 1 d .
H18A H 0.2122 -0.2819 0.1096 0.043 Uiso 1 1 calc R
H18B H 0.2456 -0.2923 0.2321 0.043 Uiso 1 1 calc R
H18C H 0.1899 -0.1695 0.1502 0.043 Uiso 1 1 calc R
C19 C 0.0540(4) -0.4633(4) 0.2942(4) 0.0354(11) Uani 1 1 d .
H19A H 0.0789 -0.4792 0.2206 0.053 Uiso 1 1 calc R
H19B H -0.0297 -0.5014 0.3393 0.053 Uiso 1 1 calc R
H19C H 0.1092 -0.5002 0.3475 0.053 Uiso 1 1 calc R
C20 C 0.0211(4) -0.2897(4) 0.3655(4) 0.0303(10) Uani 1 1 d .
H20A H 0.0259 -0.1982 0.3361 0.045 Uiso 1 1 calc R
H20B H 0.0759 -0.3243 0.4198 0.045 Uiso 1 1 calc R
H20C H -0.0629 -0.3260 0.4113 0.045 Uiso 1 1 calc R
C21 C -0.1514(3) -0.3069(4) 0.2103(4) 0.0201(8) Uani 1 1 d .
C22 C -0.2284(3) -0.3875(4) 0.3253(4) 0.0255(9) Uani 1 1 d .
H22A H -0.2024 -0.4314 0.3986 0.031 Uiso 1 1 calc R
N23 N -0.3432(3) -0.3933(3) 0.3166(3) 0.0260(8) Uani 1 1 d .
N24 N -0.3399(3) -0.3165(3) 0.1978(3) 0.0233(7) Uani 1 1 d .
C25 C -0.4554(3) -0.2988(4) 0.1594(4) 0.0280(9) Uani 1 1 d .
H25A H -0.4868 -0.3789 0.1633 0.034 Uiso 1 1 calc R
H25B H -0.5167 -0.2774 0.2180 0.034 Uiso 1 1 calc R
C26 C -0.4411(5) -0.1996(8) 0.0343(6) 0.099(3) Uani 1 1 d .
H26A H -0.5201 -0.1915 0.0135 0.149 Uiso 1 1 calc R
H26B H -0.3821 -0.2213 -0.0245 0.149 Uiso 1 1 calc R
H26C H -0.4115 -0.1197 0.0301 0.149 Uiso 1 1 calc R
C27 C -0.2277(3) -0.2633(4) 0.1307(4) 0.0205(8) Uani 1 1 d .
H27A H -0.2044 -0.2069 0.0455 0.025 Uiso 1 1 calc R
Cu28 Cu -0.5000 -0.5000 0.5000 0.01937(19) Uani 1 2 d S
O29 O -0.5975(2) -0.3563(3) 0.4582(2) 0.0210(6) Uani 1 1 d .
C31 C -0.6772(4) -0.1689(4) 0.4458(4) 0.0272(9) Uani 1 1 d .
F32 F -0.6485(3) -0.0616(3) 0.4493(3) 0.0464(8) Uani 1 1 d .
F33 F -0.7897(2) -0.2136(3) 0.5174(3) 0.0492(8) Uani 1 1 d .
F34 F -0.6806(2) -0.1409(2) 0.3310(2) 0.0374(6) Uani 1 1 d .
C36 C -0.4302(3) -0.3373(4) 0.5971(4) 0.0239(9) Uani 1 1 d .
C37 C -0.3468(4) -0.3098(5) 0.6673(4) 0.0322(10) Uani 1 1 d .
C38 C -0.5123(4) -0.2521(4) 0.5559(4) 0.0254(9) Uani 1 1 d .
H38A H -0.5169 -0.1806 0.5732 0.031 Uiso 1 1 calc R
F37 F -0.3408(3) -0.4116(3) 0.7668(3) 0.0477(8) Uani 1 1 d .
F38 F -0.2340(2) -0.2717(3) 0.5951(3) 0.0511(8) Uani 1 1 d .
F39 F -0.3836(2) -0.2209(3) 0.7032(3) 0.0464(8) Uani 1 1 d .
C40 C -0.5894(3) -0.2691(4) 0.4889(4) 0.0223(8) Uani 1 1 d .
O41 O -0.4103(2) -0.4362(3) 0.5846(3) 0.0235(6) Uani 1 1 d .
C1S C 0.2962(8) -0.4049(13) -0.1215(13) 0.067(4) Uiso 0.50 1 d PD
H1SA H 0.3439 -0.3272 -0.1796 0.101 Uiso 0.50 1 d PR
H1SB H 0.3182 -0.4334 -0.0445 0.101 Uiso 0.50 1 d PR
H1SC H 0.3116 -0.4670 -0.1531 0.101 Uiso 0.50 1 d PR
C2S C 0.1655(8) -0.3830(10) -0.0952(12) 0.068(4) Uiso 0.50 1 d PD
H2SA H 0.1416 -0.3550 -0.1712 0.082 Uiso 0.50 1 d PR
H2SB H 0.1482 -0.3215 -0.0630 0.082 Uiso 0.50 1 d PR
C3S C 0.0959(7) -0.5048(10) -0.0139(11) 0.065(3) Uiso 0.50 1 d PD
H3SA H 0.1254 -0.5371 0.0592 0.078 Uiso 0.50 1 d PR
H3SB H 0.1052 -0.5642 -0.0490 0.078 Uiso 0.50 1 d PR
C4S C -0.0358(7) -0.4773(10) 0.0105(12) 0.062(3) Uiso 0.50 1 d PD
H4SA H -0.0546 -0.4170 -0.0631 0.074 Uiso 0.50 1 d PR
H4SB H -0.0497 -0.4434 0.0704 0.074 Uiso 0.50 1 d PR
C5S C -0.1085(8) -0.5951(11) 0.0844(13) 0.090(5) Uiso 0.50 1 d PD
H5SA H -0.0686 -0.6635 0.1326 0.108 Uiso 0.50 1 d PRD
H5SB H -0.1216 -0.6103 0.0175 0.108 Uiso 0.50 1 d PRD
C6S C -0.2312(9) -0.5848(17) 0.1404(12) 0.117(6) Uiso 0.50 1 d PD
H6SA H -0.2230 -0.5213 0.1683 0.140 Uiso 0.50 1 d PR
H6SB H -0.2580 -0.6638 0.2113 0.140 Uiso 0.50 1 d PR
C7S C -0.3121(11) -0.5527(16) 0.0581(14) 0.082(4) Uiso 0.50 1 d PD
H7SB H -0.3900 -0.5471 0.1066 0.124 Uiso 0.50 1 d PR
H7SC H -0.2847 -0.4734 -0.0123 0.124 Uiso 0.50 1 d PR
H7SD H -0.3199 -0.6169 0.0309 0.124 Uiso 0.50 1 d PR

loop_
_atom_site_aniso_label
_atom_site_aniso_U_11
_atom_site_aniso_U_22
_atom_site_aniso_U_33
_atom_site_aniso_U_23
_atom_site_aniso_U_13
_atom_site_aniso_U_12
Cu1 0.0136(3) 0.0217(4) 0.0208(3) -0.0102(3) -0.0031(3) 0.0014(3)
O2 0.0200(14) 0.0324(17) 0.0285(15) -0.0162(14) -0.0082(12) 0.0057(12)
C3 0.024(2) 0.023(2) 0.027(2) -0.0112(18) -0.0103(17) 0.0064(17)
C4 0.021(2) 0.044(3) 0.032(2) -0.024(2) -0.0086(18) 0.0082(19)
F5 0.080(2) 0.056(2) 0.064(2) -0.0304(17) -0.0571(18) 0.0278(17)
F5A 0.0324(14) 0.083(2) 0.089(2) -0.073(2) -0.0279(15) 0.0208(14)
F6 0.0459(17) 0.084(3) 0.0487(18) -0.0384(18) -0.0002(14) -0.0276(17)
C8 0.0220(19) 0.027(2) 0.025(2) -0.0158(19) -0.0033(16) 0.0047(17)
C9 0.0189(18) 0.018(2) 0.023(2) -0.0077(17) -0.0023(15) 0.0031(15)
C10 0.021(2) 0.038(3) 0.034(2) -0.022(2) -0.0039(17) 0.0032(18)
F11 0.0292(14) 0.087(3) 0.0449(17) -0.0194(17) -0.0164(13) 0.0288(15)
F12 0.0238(13) 0.061(2) 0.071(2) -0.0480(18) 0.0154(13) -0.0161(13)
F13 0.0228(12) 0.0534(18) 0.0438(15) -0.0347(14) 0.0001(11) 0.0037(12)
O14 0.0163(13) 0.0241(15) 0.0238(14) -0.0117(12) -0.0036(11) 0.0021(11)
O15 0.0174(13) 0.0228(15) 0.0203(13) -0.0075(12) -0.0025(11) 0.0004(11)
N16 0.0172(15) 0.0212(18) 0.0238(17) -0.0078(15) -0.0043(13) 0.0019(13)
C17 0.0184(18) 0.025(2) 0.025(2) -0.0084(18) -0.0071(16) 0.0034(16)
C18 0.0148(18) 0.037(3) 0.032(2) -0.013(2) -0.0067(17) 0.0048(17)
C19 0.025(2) 0.035(3) 0.042(3) -0.012(2) -0.0103(19) 0.0111(19)
C20 0.026(2) 0.041(3) 0.022(2) -0.011(2) -0.0063(17) -0.0004(19)
C21 0.0147(17) 0.020(2) 0.025(2) -0.0089(17) -0.0039(15) 0.0016(15)
C22 0.0166(18) 0.028(2) 0.030(2) -0.0100(19) -0.0076(16) 0.0046(17)
N23 0.0184(16) 0.027(2) 0.0253(18) -0.0053(16) -0.0043(14) 0.0012(14)
N24 0.0193(16) 0.0239(18) 0.0273(18) -0.0102(16) -0.0084(14) 0.0032(14)
C25 0.0138(18) 0.039(3) 0.034(2) -0.017(2) -0.0085(17) 0.0024(17)
C26 0.036(3) 0.152(8) 0.058(4) 0.014(4) -0.031(3) -0.008(4)
C27 0.0159(18) 0.023(2) 0.0214(19) -0.0104(17) -0.0016(15) 0.0020(15)
Cu28 0.0149(3) 0.0206(4) 0.0259(4) -0.0124(3) -0.0064(3) 0.0012(3)
O29 0.0168(13) 0.0228(15) 0.0267(14) -0.0131(12) -0.0067(11) 0.0015(11)
C31 0.026(2) 0.028(2) 0.035(2) -0.019(2) -0.0124(18) 0.0082(18)
F32 0.0602(18) 0.0378(16) 0.070(2) -0.0378(16) -0.0419(16) 0.0281(14)
F33 0.0265(14) 0.061(2) 0.0528(18) -0.0200(16) -0.0072(12) 0.0207(13)
F34 0.0482(16) 0.0406(16) 0.0365(15) -0.0220(13) -0.0246(12) 0.0211(13)
C36 0.0174(18) 0.030(2) 0.028(2) -0.0161(19) -0.0049(16) 0.0006(17)
C37 0.027(2) 0.040(3) 0.045(3) -0.030(2) -0.015(2) 0.010(2)
C38 0.026(2) 0.028(2) 0.032(2) -0.020(2) -0.0108(17) 0.0055(17)
F37 0.0599(18) 0.0467(18) 0.0528(18) -0.0239(16) -0.0395(15) 0.0118(14)
F38 0.0239(13) 0.075(2) 0.071(2) -0.0464(19) -0.0118(13) -0.0062(13)
F39 0.0472(16) 0.0552(19) 0.076(2) -0.0533(18) -0.0381(15) 0.0246(14)
C40 0.0165(18) 0.027(2) 0.022(2) -0.0118(18) -0.0017(15) 0.0029(16)
O41 0.0184(13) 0.0246(16) 0.0334(16) -0.0164(13) -0.0097(12) 0.0033(11)

loop_
_atom_type_symbol
_atom_type_description
_atom_type_scat_dispersion_real
_atom_type_scat_dispersion_imag
_atom_type_scat_source
C C 0.0033 0.0016 'International Tables Vol C Tables 4.2.6.8 and 6.1.1.4'
H H 0.0000 0.0000 'International Tables Vol C Tables 4.2.6.8 and 6.1.1.4'
N N 0.0061 0.0033 'International Tables Vol C Tables 4.2.6.8 and 6.1.1.4'
O O 0.0106 0.0060 'International Tables Vol C Tables 4.2.6.8 and 6.1.1.4'
F F 0.0171 0.0103 'International Tables Vol C Tables 4.2.6.8 and 6.1.1.4'
Cu Cu 0.3201 1.2651 'International Tables Vol C Tables 4.2.6.8 and 6.1.1.4'

loop_
_geom_angle_atom_site_label_1
_geom_angle_atom_site_label_2
_geom_angle_atom_site_label_3
_geom_angle
_geom_angle_site_symmetry_1
_geom_angle_site_symmetry_3
O14 Cu1 O14 180.0 . 2
O14 Cu1 O15 85.32(11) . 2
O14 Cu1 O15 94.68(11) 2 2
O14 Cu1 O15 94.68(11) . .
O14 Cu1 O15 85.32(11) 2 .
O15 Cu1 O15 180.0 2 .
O14 Cu1 O2 86.34(10) . .
O14 Cu1 O2 93.66(10) 2 .
O15 Cu1 O2 82.88(10) 2 .
O15 Cu1 O2 97.12(10) . .
O14 Cu1 O2 93.66(10) . 2
O14 Cu1 O2 86.34(10) 2 2
O15 Cu1 O2 97.12(10) 2 2
O15 Cu1 O2 82.88(10) . 2
O2 Cu1 O2 180.0 . 2
C3 O2 Cu1 119.3(2) . .
O2 C3 C8 128.4(3) . .
O2 C3 C4 114.4(3) . .
C8 C3 C4 117.2(3) . .
F5 C4 F6 107.7(3) . .
F5 C4 F5A 106.8(4) . .
F6 C4 F5A 106.4(4) . .
F5 C4 C3 110.4(4) . .
F6 C4 C3 111.3(3) . .
F5A C4 C3 113.9(3) . .
C9 C8 C3 122.4(4) . .
C9 C8 H8A 118.8 . .
C3 C8 H8A 118.8 . .
O14 C9 C8 130.3(3) . .
O14 C9 C10 111.5(3) . .
C8 C9 C10 118.2(3) . .
F11 C10 F13 107.2(4) . .
F11 C10 F12 107.2(3) . .
F13 C10 F12 106.9(3) . .
F11 C10 C9 110.6(3) . .
F13 C10 C9 114.0(3) . .
F12 C10 C9 110.7(3) . .
C9 O14 Cu1 128.5(2) . .
N16 O15 Cu1 124.9(2) . .
O15 N16 C21 117.0(3) . .
O15 N16 C17 118.8(3) . .
C21 N16 C17 124.1(3) . .
N16 C17 C18 108.2(3) . .
N16 C17 C20 108.3(3) . .
C18 C17 C20 110.0(3) . .
N16 C17 C19 108.0(3) . .
C18 C17 C19 109.8(3) . .
C20 C17 C19 112.5(4) . .
C17 C18 H18A 109.5 . .
C17 C18 H18B 109.5 . .
H18A C18 H18B 109.5 . .
C17 C18 H18C 109.5 . .
H18A C18 H18C 109.5 . .
H18B C18 H18C 109.5 . .
C17 C19 H19A 109.5 . .
C17 C19 H19B 109.5 . .
H19A C19 H19B 109.5 . .
C17 C19 H19C 109.5 . .
H19A C19 H19C 109.5 . .
H19B C19 H19C 109.5 . .
C17 C20 H20A 109.5 . .
C17 C20 H20B 109.5 . .
H20A C20 H20B 109.5 . .
C17 C20 H20C 109.5 . .
H20A C20 H20C 109.5 . .
H20B C20 H20C 109.5 . .
N16 C21 C27 123.1(3) . .
N16 C21 C22 131.6(3) . .
C27 C21 C22 105.2(3) . .
N23 C22 C21 110.2(3) . .
N23 C22 H22A 124.9 . .
C21 C22 H22A 124.9 . .
C22 N23 N24 105.5(3) . .
C22 N23 Cu28 118.6(3) . .
N24 N23 Cu28 135.2(2) . .
C27 N24 N23 112.7(3) . .
C27 N24 C25 128.5(3) . .
N23 N24 C25 118.7(3) . .
C26 C25 N24 112.7(4) . .
C26 C25 H25A 109.0 . .
N24 C25 H25A 109.0 . .
C26 C25 H25B 109.0 . .
N24 C25 H25B 109.0 . .
H25A C25 H25B 107.8 . .
C25 C26 H26A 109.5 . .
C25 C26 H26B 109.5 . .
H26A C26 H26B 109.5 . .
C25 C26 H26C 109.5 . .
H26A C26 H26C 109.5 . .
H26B C26 H26C 109.5 . .
N24 C27 C21 106.3(3) . .
N24 C27 H27A 126.8 . .
C21 C27 H27A 126.8 . .
O29 Cu28 O29 180.0 2_446 .
O29 Cu28 O41 92.89(10) 2_446 2_446
O29 Cu28 O41 87.11(10) . 2_446
O29 Cu28 O41 87.11(10) 2_446 .
O29 Cu28 O41 92.89(10) . .
O41 Cu28 O41 180.0 2_446 .
O29 Cu28 N23 88.15(11) 2_446 .
O29 Cu28 N23 91.85(11) . .
O41 Cu28 N23 91.77(11) 2_446 .
O41 Cu28 N23 88.23(11) . .
O29 Cu28 N23 91.85(11) 2_446 2_446
O29 Cu28 N23 88.15(11) . 2_446
O41 Cu28 N23 88.24(11) 2_446 2_446
O41 Cu28 N23 91.76(11) . 2_446
N23 Cu28 N23 180.0 . 2_446
C40 O29 Cu28 124.0(2) . .
F34 C31 F32 106.9(3) . .
F34 C31 F33 107.4(3) . .
F32 C31 F33 108.1(3) . .
F34 C31 C40 111.3(3) . .
F32 C31 C40 113.7(3) . .
F33 C31 C40 109.1(3) . .
O41 C36 C38 129.3(3) . .
O41 C36 C37 112.8(3) . .
C38 C36 C37 117.9(4) . .
F37 C37 F39 107.5(4) . .
F37 C37 F38 107.5(3) . .
F39 C37 F38 107.5(4) . .
F37 C37 C36 111.4(4) . .
F39 C37 C36 112.9(3) . .
F38 C37 C36 109.8(4) . .
C36 C38 C40 121.2(4) . .
C36 C38 H38A 119.4 . .
C40 C38 H38A 119.4 . .
O29 C40 C38 128.8(4) . .
O29 C40 C31 113.5(3) . .
C38 C40 C31 117.6(3) . .
C36 O41 Cu28 123.7(2) . .
C6S C1S C7S 125(2) 2_545 2_545
C6S C1S C2S 39.8(13) 2_545 .
C7S C1S C2S 108.5(16) 2_545 .
C6S C1S C5S 32.6(11) 2_545 2_545
C7S C1S C5S 107.1(13) 2_545 2_545
C2S C1S C5S 10.1(7) . 2_545
C6S C1S H1SA 112.3 2_545 .
C7S C1S H1SA 121.7 2_545 .
C2S C1S H1SA 109.4 . .
C5S C1S H1SA 117.2 2_545 .
C6S C1S H1SB 133.2 2_545 .
C7S C1S H1SB 16.3 2_545 .
C2S C1S H1SB 106.1 . .
C5S C1S H1SB 107.6 2_545 .
H1SA C1S H1SB 109.5 . .
C6S C1S H1SC 75.2 2_545 .
C7S C1S H1SC 94.2 2_545 .
C2S C1S H1SC 112.8 . .
C5S C1S H1SC 103.3 2_545 .
H1SA C1S H1SC 109.5 . .
H1SB C1S H1SC 109.5 . .
C5S C2S C6S 118(3) 2_545 2_545
C5S C2S C3S 46.8(15) 2_545 .
C6S C2S C3S 96.2(14) 2_545 .
C5S C2S C1S 147(2) 2_545 .
C6S C2S C1S 33.1(10) 2_545 .
C3S C2S C1S 107.5(8) . .
C5S C2S C4S 30.2(14) 2_545 2_545
C6S C2S C4S 103.8(13) 2_545 2_545
C3S C2S C4S 16.7(6) . 2_545
C1S C2S C4S 121.7(9) . 2_545
C5S C2S H2SA 69.8 2_545 .
C6S C2S H2SA 81.2 2_545 .
C3S C2S H2SA 105.9 . .
C1S C2S H2SA 107.3 . .
C4S C2S H2SA 92.2 2_545 .
C5S C2S H2SB 97.5 2_545 .
C6S C2S H2SB 144.2 2_545 .
C3S C2S H2SB 112.8 . .
C1S C2S H2SB 114.1 . .
C4S C2S H2SB 109.9 2_545 .
H2SA C2S H2SB 108.8 . .
C4S C3S C5S 101.2(17) 2_545 2_545
C4S C3S C2S 126.7(18) 2_545 .
C5S C3S C2S 25.5(8) 2_545 .
C4S C3S C4S 34.2(17) 2_545 .
C5S C3S C4S 82.1(9) 2_545 .
C2S C3S C4S 105.3(7) . .
C4S C3S C6S 135(2) 2_545 2_545
C5S C3S C6S 50.4(7) 2_545 2_545
C2S C3S C6S 32.2(7) . 2_545
C4S C3S C6S 131.4(8) . 2_545
C4S C3S H3SA 119.9 2_545 .
C5S C3S H3SA 126.3 2_545 .
C2S C3S H3SA 106.3 . .
C4S C3S H3SA 112.8 . .
C6S C3S H3SA 104.6 2_545 .
C4S C3S H3SB 76.1 2_545 .
C5S C3S H3SB 113.3 2_545 .
C2S C3S H3SB 113.7 . .
C4S C3S H3SB 109.7 . .
C6S C3S H3SB 84.9 2_545 .
H3SA C3S H3SB 109.0 . .
C3S C4S C4S 123(2) 2_545 2_545
C3S C4S C5S 50.0(14) 2_545 .
C4S C4S C5S 90.0(13) 2_545 .
C3S C4S C3S 145.8(17) 2_545 .
C4S C4S C3S 23.0(10) 2_545 .
C5S C4S C3S 107.4(7) . .
C3S C4S C5S 147(2) 2_545 2_545
C4S C4S C5S 54.9(8) 2_545 2_545
C5S C4S C5S 144.8(8) . 2_545
C3S C4S C5S 39.2(6) . 2_545
C3S C4S C2S 36.6(13) 2_545 2_545
C4S C4S C2S 100.3(13) 2_545 2_545
C5S C4S C2S 13.5(6) . 2_545
C3S C4S C2S 119.5(7) . 2_545
C5S C4S C2S 153.9(10) 2_545 2_545
C3S C4S H4SA 73.7 2_545 .
C4S C4S H4SA 110.7 2_545 .
C5S C4S H4SA 121.1 . .
C3S C4S H4SA 111.5 . .
C5S C4S H4SA 77.3 2_545 .
C2S C4S H4SA 108.9 2_545 .
C3S C4S H4SB 101.0 2_545 .
C4S C4S H4SB 127.3 2_545 .
C5S C4S H4SB 98.7 . .
C3S C4S H4SB 108.5 . .
C5S C4S H4SB 103.1 2_545 .
C2S C4S H4SB 98.8 2_545 .
H4SA C4S H4SB 108.5 . .
C2S C5S C3S 108(2) 2_545 2_545
C2S C5S C4S 136(2) 2_545 .
C3S C5S C4S 28.8(7) 2_545 .
C2S C5S C6S 37.8(18) 2_545 .
C3S C5S C6S 92.6(11) 2_545 .
C4S C5S C6S 114.3(9) . .
C2S C5S C4S 154(3) 2_545 2_545
C3S C5S C4S 58.7(8) 2_545 2_545
C4S C5S C4S 35.2(8) . 2_545
C6S C5S C4S 149.4(11) . 2_545
C2S C5S C1S 23.2(15) 2_545 2_545
C3S C5S C1S 91.3(9) 2_545 2_545
C4S C5S C1S 118.1(8) . 2_545
C6S C5S C1S 18.6(7) . 2_545
C4S C5S C1S 149.1(10) 2_545 2_545
C2S C5S H5SA 107.1 2_545 .
C3S C5S H5SA 145.2 2_545 .
C4S C5S H5SA 116.6 . .
C6S C5S H5SA 117.1 . .
C4S C5S H5SA 88.1 2_545 .
C1S C5S H5SA 122.7 2_545 .
C2S C5S H5SB 68.1 2_545 .
C3S C5S H5SB 82.2 2_545 .
C4S C5S H5SB 96.8 . .
C6S C5S H5SB 99.6 . .
C4S C5S H5SB 87.2 2_545 .
C1S C5S H5SB 81.0 2_545 .
H5SA C5S H5SB 108.3 . .
C1S C6S C2S 107(2) 2_545 2_545
C1S C6S C5S 128.8(18) 2_545 .
C2S C6S C5S 24.1(10) 2_545 .
C1S C6S C7S 26.5(12) 2_545 .
C2S C6S C7S 99.3(14) 2_545 .
C5S C6S C7S 114.2(9) . .
C1S C6S C3S 118.2(15) 2_545 2_545
C2S C6S C3S 51.6(9) 2_545 2_545
C5S C6S C3S 37.1(6) . 2_545
C7S C6S C3S 93.2(9) . 2_545
C1S C6S H6SA 119.7 2_545 .
C2S C6S H6SA 127.8 2_545 .
C5S C6S H6SA 103.7 . .
C7S C6S H6SA 112.0 . .
C3S C6S H6SA 84.8 2_545 .
C1S C6S H6SB 86.3 2_545 .
C2S C6S H6SB 95.8 2_545 .
C5S C6S H6SB 105.5 . .
C7S C6S H6SB 112.4 . .
C3S C6S H6SB 142.4 2_545 .
H6SA C6S H6SB 108.5 . .
C1S C7S C6S 28.4(11) 2_545 .
C1S C7S H7SB 86.9 2_545 .
C6S C7S H7SB 105.3 . .
C1S C7S H7SC 139.6 2_545 .
C6S C7S H7SC 111.8 . .
H7SB C7S H7SC 109.5 . .
C1S C7S H7SD 98.5 2_545 .
C6S C7S H7SD 111.3 . .
H7SB C7S H7SD 109.5 . .
H7SC C7S H7SD 109.5 . .

loop_
_geom_bond_atom_site_label_1
_geom_bond_atom_site_label_2
_geom_bond_distance
_geom_bond_site_symmetry_2
Cu1 O14 1.928(2) .
Cu1 O14 1.928(2) 2
Cu1 O15 2.008(3) 2
Cu1 O15 2.008(3) .
Cu1 O2 2.302(2) .
Cu1 O2 2.302(2) 2
O2 C3 1.240(5) .
C3 C8 1.411(5) .
C3 C4 1.542(5) .
C4 F5 1.320(5) .
C4 F6 1.320(5) .
C4 F5A 1.325(5) .
C8 C9 1.380(5) .
C8 H8A 0.9500 .
C9 O14 1.262(4) .
C9 C10 1.532(5) .
C10 F11 1.326(5) .
C10 F13 1.330(5) .
C10 F12 1.339(5) .
O15 N16 1.301(4) .
N16 C21 1.390(5) .
N16 C17 1.513(5) .
C17 C18 1.528(5) .
C17 C20 1.526(6) .
C17 C19 1.526(6) .
C18 H18A 0.9800 .
C18 H18B 0.9800 .
C18 H18C 0.9800 .
C19 H19A 0.9800 .
C19 H19B 0.9800 .
C19 H19C 0.9800 .
C20 H20A 0.9800 .
C20 H20B 0.9800 .
C20 H20C 0.9800 .
C21 C27 1.394(5) .
C21 C22 1.407(6) .
C22 N23 1.335(5) .
C22 H22A 0.9500 .
N23 N24 1.353(5) .
N23 Cu28 2.371(3) .
N24 C27 1.334(5) .
N24 C25 1.478(4) .
C25 C26 1.465(7) .
C25 H25A 0.9900 .
C25 H25B 0.9900 .
C26 H26A 0.9800 .
C26 H26B 0.9800 .
C26 H26C 0.9800 .
C27 H27A 0.9500 .
Cu28 O29 1.959(3) 2_446
Cu28 O29 1.959(3) .
Cu28 O41 1.967(2) 2_446
Cu28 O41 1.967(2) .
Cu28 N23 2.371(3) 2_446
O29 C40 1.246(5) .
C31 F34 1.325(5) .
C31 F32 1.330(5) .
C31 F33 1.332(5) .
C31 C40 1.535(6) .
C36 O41 1.250(5) .
C36 C38 1.378(6) .
C36 C37 1.543(5) .
C37 F37 1.323(5) .
C37 F39 1.326(5) .
C37 F38 1.329(5) .
C38 C40 1.404(5) .
C38 H38A 0.9500 .
C1S C6S 0.847(15) 2_545
C1S C7S 0.795(16) 2_545
C1S C2S 1.482(9) .
C1S C5S 2.066(14) 2_545
C1S H1SA 0.9600 .
C1S H1SB 0.9600 .
C1S H1SC 0.9599 .
C2S C5S 0.660(14) 2_545
C2S C6S 0.992(18) 2_545
C2S C3S 1.460(9) .
C2S C4S 1.961(15) 2_545
C2S H2SA 0.9600 .
C2S H2SB 0.9601 .
C3S C4S 0.702(13) 2_545
C3S C5S 1.117(17) 2_545
C3S C4S 1.508(8) .
C3S C6S 1.851(16) 2_545
C3S H3SA 0.9600 .
C3S H3SB 0.9600 .
C4S C3S 0.702(13) 2_545
C4S C4S 1.008(19) 2_545
C4S C5S 1.430(9) .
C4S C5S 1.749(15) 2_545
C4S C2S 1.961(15) 2_545
C4S H4SA 0.9600 .
C4S H4SB 0.9600 .
C5S C2S 0.660(14) 2_545
C5S C3S 1.117(17) 2_545
C5S C6S 1.426(9) .
C5S C4S 1.749(15) 2_545
C5S C1S 2.066(14) 2_545
C5S H5SA 0.9600 .
C5S H5SB 0.9601 .
C6S C1S 0.847(15) 2_545
C6S C2S 0.992(18) 2_545
C6S C7S 1.458(10) .
C6S C3S 1.851(16) 2_545
C6S H6SA 0.9600 .
C6S H6SB 0.9599 .
C7S C1S 0.795(16) 2_545
C7S H7SB 0.9599 .
C7S H7SC 0.9600 .
C7S H7SD 0.9600 .
